data_7026802
loop_
_publ_author_name
'Anisimova, Tatyana B.'
'Bokach, Nadezhda A.'
'Luzyanin, Konstantin V.'
'Haukka, Matti'
'Kukushkin, Vadim Yu'

_publ_section_title
;
 Push-pull nitrile ligands exhibit specific hydration patterns.
;
_journal_issue 44
_journal_name_full 'Dalton transactions (Cambridge, England : 2003)'
_journal_page_first 10790
_journal_page_last 10798
_journal_paper_doi 10.1039/c0dt00711k
_journal_volume 39
_journal_year 2010
_chemical_formula_moiety 'C12 H28 N8 O2 Pt, 2(C24 H20 B), 2(C3 H8 N2 O)'
_chemical_formula_sum 'C66 H84 B2 N12 O4 Pt'
_chemical_formula_weight 1326.16
_chemical_name_systematic
;
?
;
_space_group_IT_number 2
_symmetry_cell_setting triclinic
_symmetry_space_group_name_Hall '-P 1'
_symmetry_space_group_name_H-M 'P -1'
_atom_sites_solution_hydrogens mixed
_atom_sites_solution_primary direct
_atom_sites_solution_secondary difmap
_audit_creation_method SHELXL-97
_cell_angle_alpha 63.951(4)
_cell_angle_beta 81.114(8)
_cell_angle_gamma 88.180(7)
_cell_formula_units_Z 1
_cell_length_a 9.7414(10)
_cell_length_b 13.1182(10)
_cell_length_c 13.6130(10)
_cell_measurement_reflns_used 6902
_cell_measurement_temperature 120(2)
_cell_measurement_theta_max 27.48
_cell_measurement_theta_min 1.00
_cell_volume 1542.9(2)
_computing_cell_refinement 'EvalCCD (Duisenberg, 1998-2003)'
_computing_data_collection 'Collect (Bruker AXS BV, 1997-2004)'
_computing_data_reduction 'EvalCCD (Duisenberg, 1998-2003)'
_computing_molecular_graphics 'Diamond v.3.1d (Brandenburg, 2006)'
_computing_publication_material 'SHELXL-97 (Sheldrick, 1997)'
_computing_structure_refinement 'SHELXL-97 (Sheldrick, 1997)'
_computing_structure_solution 'SIR2004 (Burla et al., 2003)'
_diffrn_ambient_temperature 120(2)
_diffrn_detector_area_resol_mean 9
_diffrn_measured_fraction_theta_full 0.996
_diffrn_measured_fraction_theta_max 0.996
_diffrn_measurement_device '95mm CCD camera on \k-goniostat'
_diffrn_measurement_device_type 'Nonius KappaCCD'
_diffrn_measurement_method '\f scans and \w scans with \k offset'
_diffrn_radiation_monochromator 'horizontally mounted graphite crystal'
_diffrn_radiation_source 'fine-focus sealed tube'
_diffrn_radiation_type MoK\a
_diffrn_radiation_wavelength 0.71073
_diffrn_reflns_av_R_equivalents 0.0492
_diffrn_reflns_av_sigmaI/netI 0.0483
_diffrn_reflns_limit_h_max 12
_diffrn_reflns_limit_h_min -12
_diffrn_reflns_limit_k_max 17
_diffrn_reflns_limit_k_min -17
_diffrn_reflns_limit_l_max 17
_diffrn_reflns_limit_l_min -17
_diffrn_reflns_number 31470
_diffrn_reflns_theta_full 27.50
_diffrn_reflns_theta_max 27.50
_diffrn_reflns_theta_min 2.49
_exptl_absorpt_coefficient_mu 2.333
_exptl_absorpt_correction_T_max 0.8923
_exptl_absorpt_correction_T_min 0.6775
_exptl_absorpt_correction_type multi-scan
_exptl_absorpt_process_details 'SADABS v.2.10 (Sheldrick, 2003)'
_exptl_crystal_colour colourless
_exptl_crystal_density_diffrn 1.427
_exptl_crystal_density_method 'not measured'
_exptl_crystal_description block
_exptl_crystal_F_000 684
_exptl_crystal_size_max 0.18
_exptl_crystal_size_mid 0.16
_exptl_crystal_size_min 0.05
_refine_diff_density_max 0.508
_refine_diff_density_min -0.920
_refine_diff_density_rms 0.105
_refine_ls_extinction_method none
_refine_ls_goodness_of_fit_ref 1.063
_refine_ls_hydrogen_treatment constr
_refine_ls_matrix_type full
_refine_ls_number_parameters 394
_refine_ls_number_reflns 7064
_refine_ls_number_restraints 0
_refine_ls_restrained_S_all 1.063
_refine_ls_R_factor_all 0.0315
_refine_ls_R_factor_gt 0.0289
_refine_ls_shift/su_max 0.000
_refine_ls_shift/su_mean 0.000
_refine_ls_structure_factor_coef Fsqd
_refine_ls_weighting_details 'calc w=1/[\s^2^(Fo^2^)+(0.0191P)^2^+0.7164P] where P=(Fo^2^+2Fc^2^)/3'
_refine_ls_weighting_scheme calc
_refine_ls_wR_factor_gt 0.0503
_refine_ls_wR_factor_ref 0.0510
_reflns_number_gt 6888
_reflns_number_total 7064
_reflns_threshold_expression >2sigma(I)
_cod_data_source_file c0dt00711k.txt
_cod_data_source_block 4_[BPh4]2_(NH2CONMe2)
_cod_database_code 7026802

loop_
_symmetry_equiv_pos_as_xyz
'x, y, z'
'-x, -y, -z'

loop_
_atom_site_label
_atom_site_type_symbol
_atom_site_fract_x
_atom_site_fract_y
_atom_site_fract_z
_atom_site_U_iso_or_equiv
_atom_site_adp_type
_atom_site_occupancy
_atom_site_symmetry_multiplicity
_atom_site_calc_flag
_atom_site_refinement_flags
Pt1 Pt 0.5000 0.5000 0.5000 0.01204(5) Uani 1 2 d S
O1 O 0.51622(16) 0.29478(13) 0.42145(12) 0.0178(3) Uani 1 1 d .
O2 O -0.12843(17) 0.60638(14) 0.34755(13) 0.0245(4) Uani 1 1 d .
N1 N 0.63501(19) 0.45460(16) 0.40229(14) 0.0152(4) Uani 1 1 d .
H1N H 0.7157 0.4947 0.3670 0.023 Uiso 1 1 d R
N2 N 0.37935(19) 0.36658(16) 0.53090(15) 0.0158(4) Uani 1 1 d .
H2N H 0.2962 0.3624 0.5734 0.024 Uiso 1 1 d R
N3 N 0.7086(2) 0.35465(17) 0.29938(15) 0.0195(4) Uani 1 1 d .
N4 N 0.3283(2) 0.19477(17) 0.52878(16) 0.0200(4) Uani 1 1 d .
N5 N 0.0796(2) 0.70195(18) 0.29339(16) 0.0227(5) Uani 1 1 d .
N6 N -0.0815(2) 0.7491(2) 0.17459(16) 0.0282(5) Uani 1 1 d .
H6N H -0.1674 0.7376 0.1543 0.042 Uiso 1 1 d R
H6M H -0.0272 0.7929 0.1167 0.042 Uiso 1 1 d R
C1 C 0.6218(2) 0.3747(2) 0.37397(17) 0.0153(5) Uani 1 1 d .
C2 C 0.8269(3) 0.4337(2) 0.2385(2) 0.0261(6) Uani 1 1 d .
H2A H 0.7938 0.5104 0.1998 0.039 Uiso 1 1 calc R
H2B H 0.8798 0.4110 0.1846 0.039 Uiso 1 1 calc R
H2C H 0.8870 0.4331 0.2903 0.039 Uiso 1 1 calc R
C3 C 0.6890(3) 0.2585(2) 0.2754(2) 0.0255(6) Uani 1 1 d .
H3A H 0.6700 0.1890 0.3449 0.038 Uiso 1 1 calc R
H3B H 0.7735 0.2504 0.2304 0.038 Uiso 1 1 calc R
H3C H 0.6105 0.2716 0.2347 0.038 Uiso 1 1 calc R
C4 C 0.4031(2) 0.28988(19) 0.49671(17) 0.0149(5) Uani 1 1 d .
C5 C 0.2163(3) 0.1621(2) 0.6223(2) 0.0315(6) Uani 1 1 d .
H5A H 0.2454 0.1795 0.6792 0.047 Uiso 1 1 calc R
H5B H 0.1945 0.0805 0.6531 0.047 Uiso 1 1 calc R
H5C H 0.1337 0.2044 0.5975 0.047 Uiso 1 1 calc R
C6 C 0.3440(3) 0.1280(2) 0.4658(2) 0.0259(6) Uani 1 1 d .
H6A H 0.3634 0.1791 0.3865 0.039 Uiso 1 1 calc R
H6B H 0.2579 0.0830 0.4817 0.039 Uiso 1 1 calc R
H6C H 0.4211 0.0770 0.4870 0.039 Uiso 1 1 calc R
C7 C 0.2437(2) 0.29671(19) 0.16916(17) 0.0154(5) Uani 1 1 d .
C8 C 0.3706(2) 0.3581(2) 0.13361(19) 0.0196(5) Uani 1 1 d .
H8 H 0.4383 0.3457 0.0822 0.024 Uiso 1 1 calc R
C9 C 0.4019(3) 0.4367(2) 0.1705(2) 0.0239(5) Uani 1 1 d .
H9 H 0.4886 0.4782 0.1424 0.029 Uiso 1 1 calc R
C10 C 0.3084(3) 0.4548(2) 0.2473(2) 0.0247(6) Uani 1 1 d .
H10 H 0.3292 0.5092 0.2719 0.030 Uiso 1 1 calc R
C11 C 0.1833(3) 0.3926(2) 0.2880(2) 0.0237(5) Uani 1 1 d .
H11 H 0.1186 0.4021 0.3429 0.028 Uiso 1 1 calc R
C12 C 0.1529(2) 0.3165(2) 0.24856(19) 0.0190(5) Uani 1 1 d .
H12 H 0.0659 0.2755 0.2769 0.023 Uiso 1 1 calc R
C13 C 0.2096(2) 0.08034(19) 0.24299(18) 0.0154(5) Uani 1 1 d .
C14 C 0.3368(2) 0.0296(2) 0.26411(19) 0.0187(5) Uani 1 1 d .
H14 H 0.4172 0.0631 0.2105 0.022 Uiso 1 1 calc R
C15 C 0.3511(3) -0.0670(2) 0.3595(2) 0.0240(6) Uani 1 1 d .
H15 H 0.4396 -0.0990 0.3701 0.029 Uiso 1 1 calc R
C16 C 0.2358(3) -0.1170(2) 0.43929(19) 0.0253(6) Uani 1 1 d .
H16 H 0.2442 -0.1845 0.5043 0.030 Uiso 1 1 calc R
C17 C 0.1097(3) -0.0684(2) 0.42370(19) 0.0230(5) Uani 1 1 d .
H17 H 0.0307 -0.1009 0.4791 0.028 Uiso 1 1 calc R
C18 C 0.0967(2) 0.0281(2) 0.32751(18) 0.0183(5) Uani 1 1 d .
H18 H 0.0080 0.0601 0.3184 0.022 Uiso 1 1 calc R
C19 C 0.2994(2) 0.2013(2) 0.02326(18) 0.0151(5) Uani 1 1 d .
C20 C 0.3495(2) 0.3026(2) -0.06782(18) 0.0181(5) Uani 1 1 d .
H20 H 0.3323 0.3720 -0.0629 0.022 Uiso 1 1 calc R
C21 C 0.4233(2) 0.3065(2) -0.16524(19) 0.0211(5) Uani 1 1 d .
H21 H 0.4556 0.3775 -0.2249 0.025 Uiso 1 1 calc R
C22 C 0.4498(2) 0.2075(2) -0.17572(19) 0.0224(5) Uani 1 1 d .
H22 H 0.5003 0.2097 -0.2422 0.027 Uiso 1 1 calc R
C23 C 0.4016(2) 0.1055(2) -0.0881(2) 0.0234(5) Uani 1 1 d .
H23 H 0.4188 0.0365 -0.0940 0.028 Uiso 1 1 calc R
C24 C 0.3280(2) 0.1034(2) 0.00887(19) 0.0189(5) Uani 1 1 d .
H24 H 0.2958 0.0320 0.0680 0.023 Uiso 1 1 calc R
C25 C 0.0448(2) 0.2215(2) 0.09631(17) 0.0150(5) Uani 1 1 d .
C26 C -0.0008(2) 0.3313(2) 0.03930(18) 0.0179(5) Uani 1 1 d .
H26 H 0.0557 0.3939 0.0293 0.021 Uiso 1 1 calc R
C27 C -0.1246(2) 0.3530(2) -0.00315(19) 0.0224(5) Uani 1 1 d .
H27 H -0.1504 0.4291 -0.0423 0.027 Uiso 1 1 calc R
C28 C -0.2103(2) 0.2647(2) 0.01123(19) 0.0248(6) Uani 1 1 d .
H28 H -0.2962 0.2790 -0.0164 0.030 Uiso 1 1 calc R
C29 C -0.1694(2) 0.1545(2) 0.06666(19) 0.0244(6) Uani 1 1 d .
H29 H -0.2273 0.0926 0.0769 0.029 Uiso 1 1 calc R
C30 C -0.0440(2) 0.1341(2) 0.10738(18) 0.0186(5) Uani 1 1 d .
H30 H -0.0175 0.0578 0.1442 0.022 Uiso 1 1 calc R
C31 C 0.1675(3) 0.8013(2) 0.2192(2) 0.0268(6) Uani 1 1 d .
H31A H 0.2406 0.7805 0.1739 0.040 Uiso 1 1 calc R
H31B H 0.2102 0.8310 0.2625 0.040 Uiso 1 1 calc R
H31C H 0.1113 0.8596 0.1709 0.040 Uiso 1 1 calc R
C32 C 0.1241(3) 0.6295(2) 0.3983(2) 0.0320(6) Uani 1 1 d .
H32A H 0.0914 0.6589 0.4523 0.048 Uiso 1 1 calc R
H32B H 0.2259 0.6283 0.3881 0.048 Uiso 1 1 calc R
H32C H 0.0852 0.5522 0.4253 0.048 Uiso 1 1 calc R
C33 C -0.0454(2) 0.6815(2) 0.2746(2) 0.0215(5) Uani 1 1 d .
B1 B 0.1998(3) 0.1995(2) 0.1330(2) 0.0145(5) Uani 1 1 d .

loop_
_atom_site_aniso_label
_atom_site_aniso_U_11
_atom_site_aniso_U_22
_atom_site_aniso_U_33
_atom_site_aniso_U_23
_atom_site_aniso_U_13
_atom_site_aniso_U_12
Pt1 0.01310(7) 0.01275(7) 0.01209(7) -0.00742(5) -0.00089(4) 0.00021(5)
O1 0.0195(8) 0.0175(9) 0.0193(8) -0.0118(7) 0.0006(6) -0.0005(7)
O2 0.0210(9) 0.0244(10) 0.0276(10) -0.0126(8) 0.0032(7) -0.0075(8)
N1 0.0148(10) 0.0162(10) 0.0137(9) -0.0068(8) 0.0015(7) -0.0018(8)
N2 0.0140(10) 0.0165(10) 0.0183(10) -0.0099(8) 0.0008(7) -0.0006(8)
N3 0.0234(11) 0.0211(11) 0.0177(10) -0.0130(9) -0.0001(8) 0.0029(9)
N4 0.0202(11) 0.0179(11) 0.0265(11) -0.0140(9) -0.0034(8) -0.0017(9)
N5 0.0207(11) 0.0250(12) 0.0226(11) -0.0103(9) -0.0034(8) -0.0040(9)
N6 0.0215(11) 0.0426(15) 0.0201(11) -0.0132(10) -0.0032(9) -0.0032(10)
C1 0.0173(12) 0.0177(13) 0.0109(11) -0.0060(9) -0.0036(9) 0.0039(10)
C2 0.0246(13) 0.0286(15) 0.0260(14) -0.0159(12) 0.0050(10) 0.0027(11)
C3 0.0337(15) 0.0268(15) 0.0242(13) -0.0191(12) -0.0047(11) 0.0063(12)
C4 0.0148(11) 0.0176(13) 0.0136(11) -0.0074(10) -0.0046(9) 0.0006(9)
C5 0.0277(15) 0.0284(16) 0.0396(16) -0.0197(13) 0.0090(12) -0.0135(12)
C6 0.0264(14) 0.0247(14) 0.0396(15) -0.0237(12) -0.0120(11) 0.0020(11)
C7 0.0176(12) 0.0132(12) 0.0148(11) -0.0041(9) -0.0077(9) 0.0039(9)
C8 0.0195(12) 0.0209(13) 0.0206(12) -0.0102(10) -0.0061(9) 0.0005(10)
C9 0.0232(13) 0.0227(14) 0.0265(13) -0.0094(11) -0.0091(10) -0.0040(11)
C10 0.0318(14) 0.0204(14) 0.0307(14) -0.0164(11) -0.0143(11) 0.0025(11)
C11 0.0265(14) 0.0257(14) 0.0254(13) -0.0161(11) -0.0081(10) 0.0067(11)
C12 0.0193(12) 0.0182(13) 0.0230(13) -0.0111(10) -0.0074(9) 0.0033(10)
C13 0.0200(12) 0.0159(12) 0.0168(12) -0.0120(10) -0.0059(9) 0.0012(10)
C14 0.0207(12) 0.0205(13) 0.0219(12) -0.0147(10) -0.0065(9) 0.0008(10)
C15 0.0324(14) 0.0241(14) 0.0269(14) -0.0177(12) -0.0193(11) 0.0136(11)
C16 0.0452(16) 0.0172(13) 0.0174(13) -0.0083(10) -0.0145(11) 0.0045(12)
C17 0.0343(15) 0.0199(13) 0.0161(12) -0.0084(10) -0.0047(10) -0.0041(11)
C18 0.0222(12) 0.0179(13) 0.0179(12) -0.0097(10) -0.0062(9) 0.0003(10)
C19 0.0103(11) 0.0192(13) 0.0175(12) -0.0089(10) -0.0048(8) 0.0011(9)
C20 0.0176(12) 0.0188(13) 0.0206(12) -0.0102(10) -0.0056(9) 0.0006(10)
C21 0.0179(12) 0.0266(14) 0.0163(12) -0.0067(10) -0.0035(9) -0.0033(10)
C22 0.0145(12) 0.0374(16) 0.0196(13) -0.0164(12) -0.0025(9) 0.0017(11)
C23 0.0218(13) 0.0292(15) 0.0277(14) -0.0195(12) -0.0071(10) 0.0057(11)
C24 0.0168(12) 0.0207(13) 0.0203(12) -0.0096(10) -0.0037(9) -0.0003(10)
C25 0.0150(11) 0.0205(13) 0.0115(11) -0.0098(10) 0.0003(8) 0.0020(9)
C26 0.0195(12) 0.0207(13) 0.0153(12) -0.0100(10) -0.0019(9) 0.0025(10)
C27 0.0252(13) 0.0276(14) 0.0191(12) -0.0140(11) -0.0073(10) 0.0112(11)
C28 0.0172(12) 0.0429(17) 0.0216(13) -0.0201(12) -0.0073(10) 0.0077(12)
C29 0.0209(13) 0.0345(16) 0.0226(13) -0.0175(12) -0.0005(10) -0.0061(11)
C30 0.0201(12) 0.0208(13) 0.0162(12) -0.0092(10) -0.0027(9) -0.0021(10)
C31 0.0235(13) 0.0352(16) 0.0250(14) -0.0168(12) -0.0001(10) -0.0105(12)
C32 0.0335(15) 0.0331(16) 0.0316(15) -0.0137(13) -0.0138(12) 0.0035(13)
C33 0.0192(13) 0.0249(14) 0.0280(14) -0.0197(12) 0.0002(10) -0.0005(11)
B1 0.0144(13) 0.0152(14) 0.0157(13) -0.0079(11) -0.0043(10) 0.0026(10)

loop_
_atom_type_symbol
_atom_type_description
_atom_type_scat_dispersion_real
_atom_type_scat_dispersion_imag
_atom_type_scat_source
C C 0.0033 0.0016 'International Tables Vol C Tables 4.2.6.8 and 6.1.1.4'
H H 0.0000 0.0000 'International Tables Vol C Tables 4.2.6.8 and 6.1.1.4'
B B 0.0013 0.0007 'International Tables Vol C Tables 4.2.6.8 and 6.1.1.4'
N N 0.0061 0.0033 'International Tables Vol C Tables 4.2.6.8 and 6.1.1.4'
O O 0.0106 0.0060 'International Tables Vol C Tables 4.2.6.8 and 6.1.1.4'
Pt Pt -1.7033 8.3905 'International Tables Vol C Tables 4.2.6.8 and 6.1.1.4'

loop_
_geom_angle_atom_site_label_1
_geom_angle_atom_site_label_2
_geom_angle_atom_site_label_3
_geom_angle
_geom_angle_site_symmetry_1
_geom_angle_site_symmetry_3
_geom_angle_publ_flag
N2 Pt1 N2 180.0 . 2_666 ?
N2 Pt1 N1 88.18(7) . . yes
N2 Pt1 N1 91.82(7) 2_666 . ?
N2 Pt1 N1 91.82(7) . 2_666 ?
N2 Pt1 N1 88.18(7) 2_666 2_666 ?
N1 Pt1 N1 179.997(2) . 2_666 ?
C1 O1 C4 127.88(17) . . yes
C1 N1 Pt1 128.52(16) . . ?
C1 N1 H1N 110.3 . . ?
Pt1 N1 H1N 121.1 . . ?
C4 N2 Pt1 128.53(15) . . ?
C4 N2 H2N 117.7 . . ?
Pt1 N2 H2N 113.7 . . ?
C1 N3 C2 117.84(19) . . ?
C1 N3 C3 123.0(2) . . ?
C2 N3 C3 119.12(18) . . ?
C4 N4 C5 119.2(2) . . ?
C4 N4 C6 122.1(2) . . ?
C5 N4 C6 118.3(2) . . ?
C33 N5 C31 123.2(2) . . ?
C33 N5 C32 119.3(2) . . ?
C31 N5 C32 117.1(2) . . ?
C33 N6 H6N 122.1 . . ?
C33 N6 H6M 126.6 . . ?
H6N N6 H6M 109.2 . . ?
N1 C1 N3 126.5(2) . . ?
N1 C1 O1 123.05(19) . . yes
N3 C1 O1 110.41(19) . . ?
N3 C2 H2A 109.5 . . ?
N3 C2 H2B 109.5 . . ?
H2A C2 H2B 109.5 . . ?
N3 C2 H2C 109.5 . . ?
H2A C2 H2C 109.5 . . ?
H2B C2 H2C 109.5 . . ?
N3 C3 H3A 109.5 . . ?
N3 C3 H3B 109.5 . . ?
H3A C3 H3B 109.5 . . ?
N3 C3 H3C 109.5 . . ?
H3A C3 H3C 109.5 . . ?
H3B C3 H3C 109.5 . . ?
N2 C4 N4 127.1(2) . . ?
N2 C4 O1 123.1(2) . . yes
N4 C4 O1 109.76(19) . . ?
N4 C5 H5A 109.5 . . ?
N4 C5 H5B 109.5 . . ?
H5A C5 H5B 109.5 . . ?
N4 C5 H5C 109.5 . . ?
H5A C5 H5C 109.5 . . ?
H5B C5 H5C 109.5 . . ?
N4 C6 H6A 109.5 . . ?
N4 C6 H6B 109.5 . . ?
H6A C6 H6B 109.5 . . ?
N4 C6 H6C 109.5 . . ?
H6A C6 H6C 109.5 . . ?
H6B C6 H6C 109.5 . . ?
C8 C7 C12 114.9(2) . . ?
C8 C7 B1 125.9(2) . . ?
C12 C7 B1 119.12(19) . . ?
C9 C8 C7 122.6(2) . . ?
C9 C8 H8 118.7 . . ?
C7 C8 H8 118.7 . . ?
C10 C9 C8 120.5(2) . . ?
C10 C9 H9 119.8 . . ?
C8 C9 H9 119.8 . . ?
C9 C10 C11 118.9(2) . . ?
C9 C10 H10 120.6 . . ?
C11 C10 H10 120.6 . . ?
C12 C11 C10 119.7(2) . . ?
C12 C11 H11 120.1 . . ?
C10 C11 H11 120.1 . . ?
C11 C12 C7 123.4(2) . . ?
C11 C12 H12 118.3 . . ?
C7 C12 H12 118.3 . . ?
C14 C13 C18 115.1(2) . . ?
C14 C13 B1 121.1(2) . . ?
C18 C13 B1 123.5(2) . . ?
C15 C14 C13 123.0(2) . . ?
C15 C14 H14 118.5 . . ?
C13 C14 H14 118.5 . . ?
C14 C15 C16 119.7(2) . . ?
C14 C15 H15 120.2 . . ?
C16 C15 H15 120.2 . . ?
C17 C16 C15 119.4(2) . . ?
C17 C16 H16 120.3 . . ?
C15 C16 H16 120.3 . . ?
C16 C17 C18 120.3(2) . . ?
C16 C17 H17 119.8 . . ?
C18 C17 H17 119.8 . . ?
C17 C18 C13 122.5(2) . . ?
C17 C18 H18 118.8 . . ?
C13 C18 H18 118.8 . . ?
C20 C19 C24 114.8(2) . . ?
C20 C19 B1 122.1(2) . . ?
C24 C19 B1 122.8(2) . . ?
C21 C20 C19 123.0(2) . . ?
C21 C20 H20 118.5 . . ?
C19 C20 H20 118.5 . . ?
C22 C21 C20 120.2(2) . . ?
C22 C21 H21 119.9 . . ?
C20 C21 H21 119.9 . . ?
C23 C22 C21 118.8(2) . . ?
C23 C22 H22 120.6 . . ?
C21 C22 H22 120.6 . . ?
C22 C23 C24 120.1(2) . . ?
C22 C23 H23 120.0 . . ?
C24 C23 H23 120.0 . . ?
C23 C24 C19 123.0(2) . . ?
C23 C24 H24 118.5 . . ?
C19 C24 H24 118.5 . . ?
C30 C25 C26 115.0(2) . . ?
C30 C25 B1 123.0(2) . . ?
C26 C25 B1 121.6(2) . . ?
C27 C26 C25 123.0(2) . . ?
C27 C26 H26 118.5 . . ?
C25 C26 H26 118.5 . . ?
C28 C27 C26 120.2(2) . . ?
C28 C27 H27 119.9 . . ?
C26 C27 H27 119.9 . . ?
C27 C28 C29 118.9(2) . . ?
C27 C28 H28 120.6 . . ?
C29 C28 H28 120.6 . . ?
C28 C29 C30 120.3(2) . . ?
C28 C29 H29 119.9 . . ?
C30 C29 H29 119.9 . . ?
C29 C30 C25 122.6(2) . . ?
C29 C30 H30 118.7 . . ?
C25 C30 H30 118.7 . . ?
N5 C31 H31A 109.5 . . ?
N5 C31 H31B 109.5 . . ?
H31A C31 H31B 109.5 . . ?
N5 C31 H31C 109.5 . . ?
H31A C31 H31C 109.5 . . ?
H31B C31 H31C 109.5 . . ?
N5 C32 H32A 109.5 . . ?
N5 C32 H32B 109.5 . . ?
H32A C32 H32B 109.5 . . ?
N5 C32 H32C 109.5 . . ?
H32A C32 H32C 109.5 . . ?
H32B C32 H32C 109.5 . . ?
O2 C33 N5 121.8(2) . . ?
O2 C33 N6 120.7(2) . . yes
N5 C33 N6 117.5(2) . . ?
C13 B1 C25 113.98(19) . . ?
C13 B1 C19 111.56(18) . . ?
C25 B1 C19 103.39(17) . . ?
C13 B1 C7 103.50(17) . . ?
C25 B1 C7 110.52(18) . . ?
C19 B1 C7 114.23(19) . . ?

loop_
_geom_bond_atom_site_label_1
_geom_bond_atom_site_label_2
_geom_bond_distance
_geom_bond_site_symmetry_2
_geom_bond_publ_flag
Pt1 N2 1.9882(18) . yes
Pt1 N2 1.9882(18) 2_666 ?
Pt1 N1 1.9898(17) . yes
Pt1 N1 1.9898(17) 2_666 ?
O1 C1 1.358(3) . yes
O1 C4 1.366(3) . yes
O2 C33 1.246(3) . yes
N1 C1 1.281(3) . yes
N1 H1N 0.9018 . ?
N2 C4 1.283(3) . yes
N2 H2N 0.9076 . ?
N3 C1 1.330(3) . ?
N3 C2 1.456(3) . ?
N3 C3 1.460(3) . ?
N4 C4 1.327(3) . ?
N4 C5 1.454(3) . ?
N4 C6 1.462(3) . ?
N5 C33 1.341(3) . ?
N5 C31 1.449(3) . ?
N5 C32 1.451(3) . ?
N6 C33 1.354(3) . yes
N6 H6N 0.9563 . ?
N6 H6M 0.8505 . ?
C2 H2A 0.9800 . ?
C2 H2B 0.9800 . ?
C2 H2C 0.9800 . ?
C3 H3A 0.9800 . ?
C3 H3B 0.9800 . ?
C3 H3C 0.9800 . ?
C5 H5A 0.9800 . ?
C5 H5B 0.9800 . ?
C5 H5C 0.9800 . ?
C6 H6A 0.9800 . ?
C6 H6B 0.9800 . ?
C6 H6C 0.9800 . ?
C7 C8 1.396(3) . ?
C7 C12 1.398(3) . ?
C7 B1 1.643(3) . ?
C8 C9 1.389(3) . ?
C8 H8 0.9500 . ?
C9 C10 1.375(3) . ?
C9 H9 0.9500 . ?
C10 C11 1.384(4) . ?
C10 H10 0.9500 . ?
C11 C12 1.383(3) . ?
C11 H11 0.9500 . ?
C12 H12 0.9500 . ?
C13 C14 1.397(3) . ?
C13 C18 1.402(3) . ?
C13 B1 1.635(3) . ?
C14 C15 1.382(3) . ?
C14 H14 0.9500 . ?
C15 C16 1.384(4) . ?
C15 H15 0.9500 . ?
C16 C17 1.369(4) . ?
C16 H16 0.9500 . ?
C17 C18 1.385(3) . ?
C17 H17 0.9500 . ?
C18 H18 0.9500 . ?
C19 C20 1.395(3) . ?
C19 C24 1.396(3) . ?
C19 B1 1.642(3) . ?
C20 C21 1.388(3) . ?
C20 H20 0.9500 . ?
C21 C22 1.379(4) . ?
C21 H21 0.9500 . ?
C22 C23 1.378(4) . ?
C22 H22 0.9500 . ?
C23 C24 1.391(3) . ?
C23 H23 0.9500 . ?
C24 H24 0.9500 . ?
C25 C30 1.399(3) . ?
C25 C26 1.400(3) . ?
C25 B1 1.641(3) . ?
C26 C27 1.385(3) . ?
C26 H26 0.9500 . ?
C27 C28 1.374(4) . ?
C27 H27 0.9500 . ?
C28 C29 1.384(4) . ?
C28 H28 0.9500 . ?
C29 C30 1.389(3) . ?
C29 H29 0.9500 . ?
C30 H30 0.9500 . ?
C31 H31A 0.9800 . ?
C31 H31B 0.9800 . ?
C31 H31C 0.9800 . ?
C32 H32A 0.9800 . ?
C32 H32B 0.9800 . ?
C32 H32C 0.9800 . ?

loop_
_geom_hbond_atom_site_label_D
_geom_hbond_atom_site_label_H
_geom_hbond_atom_site_label_A
_geom_hbond_distance_DH
_geom_hbond_distance_HA
_geom_hbond_distance_DA
_geom_hbond_angle_DHA
_geom_hbond_site_symmetry_A
_geom_hbond_publ_flag
N1 H1N O2 0.90 2.05 2.879(2) 152.4 1_655 yes
N2 H2N O2 0.91 1.95 2.837(2) 165.6 2_566 yes
